data_4515473
loop_
_publ_author_name
'Ho, Hon Eong'
'Stephens, Thomas C.'
'Payne, Thomas J.'
'O&#x2019;Brien, Peter'
'Taylor, Richard J. K.'
'Unsworth, William P.'

_publ_section_title
;
 Merging \p-Acid and Pd Catalysis: Dearomatizing
 Spirocyclization/Cross-Coupling Cascade Reactions of Alkyne-Tethered
 Aromatics
;
_journal_issue 1
_journal_name_full 'ACS Catalysis'
_journal_page_first 504
_journal_paper_doi 10.1021/acscatal.8b03861
_journal_volume 9
_journal_year 2018
_chemical_formula_moiety 'C20 H23 N O2'
_chemical_formula_sum 'C20 H23 N O2'
_chemical_formula_weight 309.39
_space_group_crystal_system orthorhombic
_space_group_IT_number 61
_space_group_name_Hall '-P 2ac 2ab'
_space_group_name_H-M_alt 'P b c a'
_atom_sites_solution_hydrogens mixed
_atom_sites_solution_primary dual
_audit_creation_date 2018-11-29
_audit_creation_method
;
Olex2 1.2
(compiled 2018.05.29 svn.r3508 for OlexSys, GUI svn.r5506)
;
_cell_angle_alpha 90
_cell_angle_beta 90
_cell_angle_gamma 90
_cell_formula_units_Z 8
_cell_length_a 13.7600(3)
_cell_length_b 7.1297(2)
_cell_length_c 34.2631(7)
_cell_measurement_reflns_used 3826
_cell_measurement_temperature 110.00(14)
_cell_measurement_theta_max 70.6360
_cell_measurement_theta_min 4.1110
_cell_volume 3361.37(14)
_computing_cell_refinement 'CrysAlisPro 1.171.39.46 (Rigaku OD, 2018)'
_computing_data_collection 'CrysAlisPro 1.171.39.46 (Rigaku OD, 2018)'
_computing_data_reduction 'CrysAlisPro 1.171.39.46 (Rigaku OD, 2018)'
_computing_molecular_graphics 'Olex2 (Dolomanov et al., 2009)'
_computing_publication_material 'Olex2 (Dolomanov et al., 2009)'
_computing_structure_refinement 'ShelXL (Sheldrick, 2015)'
_computing_structure_solution 'ShelXT (Sheldrick, 2015)'
_diffrn_ambient_environment N~2~
_diffrn_ambient_temperature 110.00(14)
_diffrn_detector 'CCD plate'
_diffrn_detector_area_resol_mean 16.1450
_diffrn_detector_type Eos
_diffrn_measured_fraction_theta_full 1.000
_diffrn_measured_fraction_theta_max 1.000
_diffrn_measurement_details
;
List of Runs (angles in degrees, time in seconds):

  # Type    Start    End  Width  t~exp~   \w     \q     \k     \f   Frames
--------------------------------------------------------------------------
  1  \w    -29.00  48.00   1.00   18.00    --    0.00  77.00 -30.00   77
  2  \w     34.00  65.00   1.00   18.00    --    0.00  57.00-120.00   31
  3  \w     17.00  69.00   1.00   73.50    --   54.00 -57.00-150.00   52
  4  \w     40.00  80.00   1.00   73.50    --   54.00 -77.00 150.00   40
  5  \w     29.00 118.00   1.00   73.50    --   54.00  37.00-150.00   89
  6  \w    -12.00  79.00   1.00   73.50    --   54.00 -37.00  30.00   91
  7  \w     39.00 133.00   1.00   75.00    --  108.00 -37.00-150.00   94
  8  \w     49.00 103.00   1.00   75.00    --  108.00-111.00-120.00   54
  9  \w     41.00 138.00   1.00   75.00    --  108.00 -77.00-120.00   97
 10  \w    105.00 130.00   1.00   75.00    --  108.00 111.00 120.00   25
 11  \w     92.00 175.00   1.00   75.00    --  108.00  63.00   0.00   83
 12  \w    141.00 166.00   1.00   75.00    --  108.00 111.00-180.00   25
 13  \w    100.00 126.00   1.00   75.00    --  108.00 111.00-180.00   26
 14  \w     77.00 134.00   1.00   75.00    --  108.00 -25.00   0.00   57
 15  \w     41.00  71.00   1.00   75.00    --  108.00 -25.00   0.00   30
;
_diffrn_measurement_device 'four-circle diffractometer'
_diffrn_measurement_device_type 'SuperNova, Dual, Cu at home/near, Eos'
_diffrn_measurement_method '\w scans'
_diffrn_orient_matrix_type 'CrysAlisPro convention (1999,Acta A55,543-557)'
_diffrn_orient_matrix_UB_11 -0.0086882000
_diffrn_orient_matrix_UB_12 -0.1060971000
_diffrn_orient_matrix_UB_13 -0.0390140000
_diffrn_orient_matrix_UB_21 -0.0164899000
_diffrn_orient_matrix_UB_22 0.1871737000
_diffrn_orient_matrix_UB_23 -0.0214562000
_diffrn_orient_matrix_UB_31 0.1103940000
_diffrn_orient_matrix_UB_32 0.0197303000
_diffrn_orient_matrix_UB_33 -0.0063000000
_diffrn_radiation_monochromator mirror
_diffrn_radiation_probe x-ray
_diffrn_radiation_type CuK\a
_diffrn_radiation_wavelength 1.54184
_diffrn_reflns_av_R_equivalents 0.0371
_diffrn_reflns_av_unetI/netI 0.0306
_diffrn_reflns_Laue_measured_fraction_full 1.000
_diffrn_reflns_Laue_measured_fraction_max 1.000
_diffrn_reflns_limit_h_max 16
_diffrn_reflns_limit_h_min -9
_diffrn_reflns_limit_k_max 8
_diffrn_reflns_limit_k_min -8
_diffrn_reflns_limit_l_max 40
_diffrn_reflns_limit_l_min -40
_diffrn_reflns_number 11243
_diffrn_reflns_point_group_measured_fraction_full 1.000
_diffrn_reflns_point_group_measured_fraction_max 1.000
_diffrn_reflns_theta_full 67.026
_diffrn_reflns_theta_max 67.026
_diffrn_reflns_theta_min 4.121
_diffrn_source 'micro-focus sealed X-ray tube'
_diffrn_source_type 'SuperNova (Cu) X-ray Source'
_exptl_absorpt_coefficient_mu 0.617
_exptl_absorpt_correction_T_max 1.000
_exptl_absorpt_correction_T_min 0.684
_exptl_absorpt_correction_type gaussian
_exptl_absorpt_process_details
;
CrysAlisPro 1.171.39.46 (Rigaku Oxford Diffraction, 2018)
Numerical absorption correction based on gaussian integration over
			a multifaceted crystal model
Empirical absorption correction using spherical harmonics,
 implemented in SCALE3 ABSPACK scaling algorithm.
;
_exptl_crystal_colour 'clear colourless'
_exptl_crystal_colour_lustre clear
_exptl_crystal_colour_primary colourless
_exptl_crystal_density_diffrn 1.223
_exptl_crystal_description block
_exptl_crystal_F_000 1328
_exptl_crystal_size_max 0.214
_exptl_crystal_size_mid 0.11
_exptl_crystal_size_min 0.042
_refine_diff_density_max 0.248
_refine_diff_density_min -0.212
_refine_diff_density_rms 0.045
_refine_ls_extinction_method none
_refine_ls_goodness_of_fit_ref 1.044
_refine_ls_hydrogen_treatment mixed
_refine_ls_matrix_type full
_refine_ls_number_parameters 220
_refine_ls_number_reflns 3010
_refine_ls_number_restraints 0
_refine_ls_restrained_S_all 1.044
_refine_ls_R_factor_all 0.0592
_refine_ls_R_factor_gt 0.0479
_refine_ls_shift/su_max 0.001
_refine_ls_shift/su_mean 0.000
_refine_ls_structure_factor_coef Fsqd
_refine_ls_weighting_details 'w=1/[\s^2^(Fo^2^)+(0.0574P)^2^+1.5673P] where P=(Fo^2^+2Fc^2^)/3'
_refine_ls_weighting_scheme calc
_refine_ls_wR_factor_gt 0.1173
_refine_ls_wR_factor_ref 0.1251
_reflns_Friedel_coverage 0.000
_reflns_number_gt 2467
_reflns_number_total 3010
_reflns_threshold_expression 'I > 2\s(I)'
_cod_data_source_file cs8b03861_si_003.cif
_cod_data_source_block wpu1802
_cod_database_code 4515473
_shelx_shelxl_version_number 2018/3
_chemical_oxdiff_formula 'C11 H10 N O'
_chemical_oxdiff_usercomment 'Hon Eong, Ho heh460'
_shelx_space_group_comment
;
The symmetry employed for this shelxl refinement is uniquely defined
by the following loop, which should always be used as a source of
symmetry information in preference to the above space-group names.
They are only intended as comments.
;
_reflns_odcompleteness_completeness 99.91
_reflns_odcompleteness_iscentric 1
_reflns_odcompleteness_theta 66.97
_olex2_refinement_description
;
1. Fixed Uiso
 At 1.2 times of:
  All C(H) groups, All C(H,H) groups
 At 1.5 times of:
  All C(H,H,H) groups, All O(H) groups
2.a Ternary CH refined with riding coordinates:
 C12(H12)
2.b Secondary CH2 refined with riding coordinates:
 C16(H16A,H16B), C14(H14A,H14B), C13(H13A,H13B)
2.c Aromatic/amide H refined with riding coordinates:
 C5(H5), C1(H1), C2(H2A), C4(H4)
2.d Idealised Me refined as rotating group:
 C20(H20A,H20B,H20C), C15(H15A,H15B,H15C), C18(H18A,H18B,H18C)
2.e Idealised tetrahedral OH refined as rotating group:
 O2(H2)
;
_olex2_date_sample_data_collection 2018-04-06
_olex2_date_sample_submission 2018-03-27
_olex2_exptl_crystal_mounting_method 'oil on micromount '
_olex2_submission_original_sample_id 'Hon Eong Ho heh460'
_olex2_submission_special_instructions 'No special instructions were received'
_oxdiff_exptl_absorpt_empirical_details
;
Empirical correction (ABSPACK) includes:
- Absorption correction using spherical harmonics
- Frame scaling
;
_oxdiff_exptl_absorpt_empirical_full_max 3.864
_oxdiff_exptl_absorpt_empirical_full_min 0.571

loop_
_space_group_symop_operation_xyz
'x, y, z'
'-x+1/2, -y, z+1/2'
'-x, y+1/2, -z+1/2'
'x+1/2, -y+1/2, -z'
'-x, -y, -z'
'x-1/2, y, -z-1/2'
'x, -y-1/2, z-1/2'
'-x-1/2, y-1/2, z'

loop_
_atom_site_label
_atom_site_type_symbol
_atom_site_fract_x
_atom_site_fract_y
_atom_site_fract_z
_atom_site_U_iso_or_equiv
_atom_site_adp_type
_atom_site_occupancy
_atom_site_site_symmetry_order
_atom_site_calc_flag
_atom_site_refinement_flags_posn
O1 O 0.57926(9) 0.25980(19) 0.64791(4) 0.0314(3) Uani 1 1 d .
O2 O 0.55964(11) 1.11401(18) 0.54401(4) 0.0341(3) Uani 1 1 d .
H2 H 0.544661 1.145103 0.521765 0.051 Uiso 1 1 calc GR
N1 N 0.51152(11) 0.8028(2) 0.53073(4) 0.0275(4) Uani 1 1 d .
C6 C 0.44072(12) 0.5143(3) 0.69034(5) 0.0238(4) Uani 1 1 d .
C8 C 0.56048(12) 0.4156(3) 0.63571(5) 0.0234(4) Uani 1 1 d .
C11 C 0.48797(12) 0.7061(3) 0.63041(5) 0.0242(4) Uani 1 1 d .
C7 C 0.49118(12) 0.5515(2) 0.65291(5) 0.0235(4) Uani 1 1 d .
C5 C 0.39391(13) 0.3449(3) 0.69667(5) 0.0274(4) Uani 1 1 d .
H5 H 0.393033 0.254991 0.677015 0.033 Uiso 1 1 calc R
C19 C 0.49085(13) 0.6823(3) 0.55683(5) 0.0261(4) Uani 1 1 d .
C9 C 0.60749(13) 0.5071(3) 0.60073(5) 0.0269(4) Uani 1 1 d .
C3 C 0.35080(13) 0.4367(3) 0.76236(5) 0.0274(4) Uani 1 1 d .
C17 C 0.59201(13) 0.9262(3) 0.54390(5) 0.0276(4) Uani 1 1 d .
C1 C 0.44223(13) 0.6448(3) 0.72063(5) 0.0284(4) Uani 1 1 d .
H1 H 0.472773 0.759827 0.716984 0.034 Uiso 1 1 calc R
C10 C 0.55222(12) 0.6919(3) 0.59413(5) 0.0245(4) Uani 1 1 d .
C2 C 0.39863(13) 0.6047(3) 0.75615(5) 0.0304(4) Uani 1 1 d .
H2A H 0.401593 0.692559 0.776182 0.036 Uiso 1 1 calc R
C16 C 0.61472(13) 0.8666(3) 0.58600(5) 0.0286(4) Uani 1 1 d .
H16A H 0.598462 0.966495 0.604083 0.034 Uiso 1 1 calc R
H16B H 0.683196 0.837197 0.588786 0.034 Uiso 1 1 calc R
C4 C 0.34836(13) 0.3077(3) 0.73194(5) 0.0295(4) Uani 1 1 d .
H4 H 0.315655 0.194733 0.735295 0.035 Uiso 1 1 calc R
C12 C 0.43235(14) 0.8803(3) 0.63826(6) 0.0306(4) Uani 1 1 d .
H12 H 0.469958 0.978571 0.651357 0.037 Uiso 1 1 calc R
C20 C 0.41408(14) 0.5358(3) 0.55140(6) 0.0352(5) Uani 1 1 d .
H20A H 0.383770 0.552022 0.526391 0.053 Uiso 1 1 calc GR
H20B H 0.366091 0.547886 0.571583 0.053 Uiso 1 1 calc GR
H20C H 0.443158 0.413593 0.552751 0.053 Uiso 1 1 calc GR
C14 C 0.32770(14) 0.8744(3) 0.64969(6) 0.0367(5) Uani 1 1 d .
H14A H 0.305841 0.961561 0.669566 0.044 Uiso 1 1 calc R
H14B H 0.295841 0.753027 0.650138 0.044 Uiso 1 1 calc R
C15 C 0.30489(15) 0.3929(3) 0.80140(5) 0.0377(5) Uani 1 1 d .
H15A H 0.325056 0.484634 0.820238 0.057 Uiso 1 1 calc GR
H15B H 0.325037 0.270523 0.809828 0.057 Uiso 1 1 calc GR
H15C H 0.235410 0.395714 0.798909 0.057 Uiso 1 1 calc GR
C18 C 0.67650(15) 0.9017(3) 0.51583(6) 0.0400(5) Uani 1 1 d .
H18A H 0.656791 0.938878 0.490097 0.060 Uiso 1 1 calc GR
H18B H 0.696094 0.772442 0.515490 0.060 Uiso 1 1 calc GR
H18C H 0.730033 0.978144 0.524177 0.060 Uiso 1 1 calc GR
C13 C 0.35583(16) 0.9530(3) 0.61081(6) 0.0435(5) Uani 1 1 d .
H13A H 0.351182 1.087649 0.607231 0.052 Uiso 1 1 calc R
H13B H 0.341177 0.879010 0.587793 0.052 Uiso 1 1 calc R
H9A H 0.6049(15) 0.422(3) 0.5790(6) 0.033(5) Uiso 1 1 d .
H9B H 0.6742(16) 0.532(3) 0.6078(6) 0.034(5) Uiso 1 1 d .

loop_
_atom_site_aniso_label
_atom_site_aniso_U_11
_atom_site_aniso_U_22
_atom_site_aniso_U_33
_atom_site_aniso_U_23
_atom_site_aniso_U_13
_atom_site_aniso_U_12
O1 0.0353(7) 0.0259(8) 0.0329(7) 0.0022(6) -0.0007(6) 0.0052(6)
O2 0.0501(8) 0.0217(8) 0.0306(7) -0.0010(5) -0.0041(6) 0.0025(6)
N1 0.0306(8) 0.0228(9) 0.0290(8) -0.0010(6) -0.0018(6) 0.0003(7)
C6 0.0196(8) 0.0256(10) 0.0262(8) -0.0005(7) -0.0015(7) 0.0000(7)
C8 0.0215(8) 0.0213(10) 0.0272(8) -0.0026(7) -0.0035(7) -0.0003(7)
C11 0.0216(8) 0.0219(10) 0.0291(8) -0.0015(7) 0.0001(7) -0.0017(7)
C7 0.0187(8) 0.0232(10) 0.0286(9) -0.0027(7) -0.0024(7) -0.0029(7)
C5 0.0260(9) 0.0263(11) 0.0297(9) -0.0040(7) -0.0004(7) -0.0004(8)
C19 0.0258(9) 0.0231(10) 0.0294(9) -0.0018(7) 0.0006(7) 0.0004(7)
C9 0.0235(9) 0.0275(11) 0.0295(9) -0.0014(8) 0.0027(7) 0.0017(8)
C3 0.0208(8) 0.0323(11) 0.0290(9) 0.0021(8) -0.0002(7) 0.0018(8)
C17 0.0322(10) 0.0211(10) 0.0294(9) -0.0005(7) 0.0006(7) -0.0028(8)
C1 0.0269(9) 0.0248(10) 0.0334(9) -0.0024(8) 0.0002(7) -0.0062(8)
C10 0.0242(9) 0.0228(10) 0.0266(9) -0.0004(7) 0.0002(7) -0.0010(7)
C2 0.0276(9) 0.0350(12) 0.0286(9) -0.0070(8) 0.0004(7) 0.0002(9)
C16 0.0279(9) 0.0276(11) 0.0303(9) 0.0014(8) -0.0014(7) -0.0047(8)
C4 0.0251(9) 0.0294(11) 0.0339(9) 0.0030(8) 0.0007(7) -0.0047(8)
C12 0.0308(10) 0.0222(11) 0.0386(10) 0.0003(8) 0.0038(8) 0.0000(8)
C20 0.0352(11) 0.0324(12) 0.0379(10) -0.0018(8) -0.0054(8) -0.0062(9)
C14 0.0300(10) 0.0271(11) 0.0529(12) 0.0009(9) 0.0051(9) 0.0019(8)
C15 0.0368(11) 0.0448(13) 0.0315(10) 0.0018(9) 0.0042(8) -0.0059(10)
C18 0.0382(11) 0.0407(13) 0.0412(11) -0.0002(9) 0.0092(9) -0.0020(10)
C13 0.0459(12) 0.0377(13) 0.0469(12) 0.0038(10) 0.0023(10) 0.0178(10)

loop_
_atom_type_symbol
_atom_type_description
_atom_type_scat_dispersion_real
_atom_type_scat_dispersion_imag
_atom_type_scat_source
C C 0.0181 0.0091 'International Tables Vol C Tables 4.2.6.8 and 6.1.1.4'
H H 0.0000 0.0000 'International Tables Vol C Tables 4.2.6.8 and 6.1.1.4'
N N 0.0311 0.0180 'International Tables Vol C Tables 4.2.6.8 and 6.1.1.4'
O O 0.0492 0.0322 'International Tables Vol C Tables 4.2.6.8 and 6.1.1.4'

loop_
_exptl_crystal_face_index_h
_exptl_crystal_face_index_k
_exptl_crystal_face_index_l
_exptl_crystal_face_perp_dist
3 4 3 0.0219
-1 -5 -4 0.0631
5 0 -2 0.0746
-5 0 2 0.0986
0 0 1 0.0328
0 0 -1 0.0088
-1 -3 5 0.0671
0 -4 11 0.0626

loop_
_geom_angle_atom_site_label_1
_geom_angle_atom_site_label_2
_geom_angle_atom_site_label_3
_geom_angle
C17 O2 H2 109.5
C19 N1 C17 110.69(15)
C5 C6 C7 120.63(16)
C5 C6 C1 118.16(16)
C1 C6 C7 121.16(16)
O1 C8 C7 126.74(16)
O1 C8 C9 125.25(16)
C7 C8 C9 107.97(15)
C7 C11 C10 113.12(16)
C7 C11 C12 126.78(16)
C12 C11 C10 120.08(15)
C8 C7 C6 121.88(16)
C11 C7 C6 128.84(16)
C11 C7 C8 109.20(15)
C6 C5 H5 119.6
C6 C5 C4 120.87(17)
C4 C5 H5 119.6
N1 C19 C10 115.66(16)
N1 C19 C20 122.79(17)
C20 C19 C10 121.52(16)
C8 C9 C10 105.97(14)
C8 C9 H9A 109.1(13)
C8 C9 H9B 106.7(12)
C10 C9 H9A 114.1(12)
C10 C9 H9B 110.3(13)
H9A C9 H9B 110.3(17)
C2 C3 C4 117.96(16)
C2 C3 C15 120.93(17)
C4 C3 C15 121.10(17)
O2 C17 N1 109.14(15)
O2 C17 C16 108.92(15)
O2 C17 C18 110.66(16)
N1 C17 C16 105.85(14)
N1 C17 C18 108.07(15)
C18 C17 C16 114.01(16)
C6 C1 H1 119.7
C2 C1 C6 120.63(18)
C2 C1 H1 119.7
C11 C10 C19 111.24(14)
C11 C10 C9 102.89(14)
C11 C10 C16 114.61(15)
C19 C10 C9 110.92(15)
C19 C10 C16 101.11(14)
C9 C10 C16 116.34(15)
C3 C2 C1 121.29(17)
C3 C2 H2A 119.4
C1 C2 H2A 119.4
C17 C16 C10 106.26(14)
C17 C16 H16A 110.5
C17 C16 H16B 110.5
C10 C16 H16A 110.5
C10 C16 H16B 110.5
H16A C16 H16B 108.7
C5 C4 C3 121.06(18)
C5 C4 H4 119.5
C3 C4 H4 119.5
C11 C12 H12 114.2
C11 C12 C14 121.44(17)
C11 C12 C13 122.45(17)
C14 C12 H12 114.2
C14 C12 C13 59.89(14)
C13 C12 H12 114.2
C19 C20 H20A 109.5
C19 C20 H20B 109.5
C19 C20 H20C 109.5
H20A C20 H20B 109.5
H20A C20 H20C 109.5
H20B C20 H20C 109.5
C12 C14 H14A 117.7
C12 C14 H14B 117.7
C12 C14 C13 60.43(13)
H14A C14 H14B 114.8
C13 C14 H14A 117.7
C13 C14 H14B 117.7
C3 C15 H15A 109.5
C3 C15 H15B 109.5
C3 C15 H15C 109.5
H15A C15 H15B 109.5
H15A C15 H15C 109.5
H15B C15 H15C 109.5
C17 C18 H18A 109.5
C17 C18 H18B 109.5
C17 C18 H18C 109.5
H18A C18 H18B 109.5
H18A C18 H18C 109.5
H18B C18 H18C 109.5
C12 C13 H13A 117.8
C12 C13 H13B 117.8
C14 C13 C12 59.68(13)
C14 C13 H13A 117.8
C14 C13 H13B 117.8
H13A C13 H13B 114.9

loop_
_geom_bond_atom_site_label_1
_geom_bond_atom_site_label_2
_geom_bond_distance
O1 C8 1.214(2)
O2 H2 0.8200
O2 C17 1.411(2)
N1 C19 1.272(2)
N1 C17 1.485(2)
C6 C7 1.482(2)
C6 C5 1.385(3)
C6 C1 1.394(2)
C8 C7 1.482(2)
C8 C9 1.510(2)
C11 C7 1.345(3)
C11 C10 1.529(2)
C11 C12 1.483(3)
C5 H5 0.9300
C5 C4 1.387(3)
C19 C10 1.533(2)
C19 C20 1.497(3)
C9 C10 1.538(3)
C9 H9A 0.96(2)
C9 H9B 0.97(2)
C3 C2 1.383(3)
C3 C4 1.390(3)
C3 C15 1.512(2)
C17 C16 1.536(2)
C17 C18 1.519(3)
C1 H1 0.9300
C1 C2 1.386(3)
C10 C16 1.539(2)
C2 H2A 0.9300
C16 H16A 0.9700
C16 H16B 0.9700
C4 H4 0.9300
C12 H12 0.9800
C12 C14 1.493(3)
C12 C13 1.504(3)
C20 H20A 0.9600
C20 H20B 0.9600
C20 H20C 0.9600
C14 H14A 0.9700
C14 H14B 0.9700
C14 C13 1.496(3)
C15 H15A 0.9600
C15 H15B 0.9600
C15 H15C 0.9600
C18 H18A 0.9600
C18 H18B 0.9600
C18 H18C 0.9600
C13 H13A 0.9700
C13 H13B 0.9700

loop_
_exptl_oxdiff_crystal_face_indexfrac_h
_exptl_oxdiff_crystal_face_indexfrac_k
_exptl_oxdiff_crystal_face_indexfrac_l
_exptl_oxdiff_crystal_face_x
_exptl_oxdiff_crystal_face_y
_exptl_oxdiff_crystal_face_z
2.9986 3.9971 2.9949 -0.5670 0.6344 0.3910
-0.9976 -4.9971 -3.9943 0.6947 -0.8332 -0.1836
5.0014 -0.0009 -2.0014 0.0347 -0.0397 0.5647
-5.0014 0.0009 2.0014 -0.0347 0.0397 -0.5647
-0.0002 -0.0003 1.0001 -0.0390 -0.0215 -0.0063
0.0002 0.0003 -1.0001 0.0390 0.0215 0.0063
-1.0002 -3.0001 5.0044 0.1318 -0.6524 -0.2011
-0.0010 -4.0017 11.0060 -0.0048 -0.9851 -0.1484
